data_7011164
loop_
_publ_author_name
'Luzyanin, Konstantin V.'
'Haukka, Matti'
'Bokach, Nadezhda A.'
'Kuznetsov, Maxim L.'
'Kukushkin, Vadim Yu.'
'Pombeiro, Armando J. L.'

_publ_section_title
;
 Platinum(iv)-mediated hydrolysis of nitriles giving metal-bound
 iminols
;
_journal_issue 9
_journal_name_full 'Journal of the Chemical Society, Dalton Transactions'
_journal_page_first 1882
_journal_paper_doi 10.1039/b108327a
_journal_year 2002
_chemical_formula_sum 'C6 H14 Cl4 N2 O2 Pt'
_chemical_formula_weight 483.08
_chemical_name_common structure_2
_chemical_name_systematic
; 
? 
;
_space_group_IT_number 14
_symmetry_cell_setting monoclinic
_symmetry_space_group_name_Hall '-P 2yn'
_symmetry_space_group_name_H-M 'P 1 21/n 1'
_atom_sites_solution_hydrogens geom
_atom_sites_solution_primary direct
_atom_sites_solution_secondary difmap
_audit_creation_method SHELXL-97
_cell_angle_alpha 90.00
_cell_angle_beta 102.5080(10)
_cell_angle_gamma 90.00
_cell_formula_units_Z 2
_cell_length_a 5.93160(10)
_cell_length_b 8.9649(3)
_cell_length_c 12.2271(4)
_cell_measurement_temperature 120(2)
_cell_volume 634.76(3)
_computing_cell_refinement 'Denzo/Scalepack (Otwinowski & Minor, 1997)'
_computing_data_collection 'Collect (Nonius, 1999)'
_computing_data_reduction 'Denzo/Scalepack (Otwinowski & Minor, 1997)'
_computing_molecular_graphics 'ORTEP-3 for Windows (Farrugia, 1997-2001)'
_computing_publication_material SHELXL-97
_computing_structure_refinement 'SHELXL-97 (Sheldrick, 1997)'
_computing_structure_solution 'SHELXS-97 (Sheldrick, 1990)'
_diffrn_ambient_temperature 120(2)
_diffrn_detector_area_resol_mean 9
_diffrn_measured_fraction_theta_full 0.997
_diffrn_measured_fraction_theta_max 0.997
_diffrn_measurement_device '95mm CCD camera on \k-goniostat'
_diffrn_measurement_device_type KappaCCD
_diffrn_measurement_method CCD
_diffrn_radiation_monochromator 'horizonally mounted graphite crystal'
_diffrn_radiation_source 'fine-focus sealed tube'
_diffrn_radiation_type MoK\a
_diffrn_radiation_wavelength 0.71073
_diffrn_reflns_av_R_equivalents 0.0360
_diffrn_reflns_av_sigmaI/netI 0.0246
_diffrn_reflns_limit_h_max 7
_diffrn_reflns_limit_h_min -6
_diffrn_reflns_limit_k_max 10
_diffrn_reflns_limit_k_min -10
_diffrn_reflns_limit_l_max 14
_diffrn_reflns_limit_l_min -14
_diffrn_reflns_number 8702
_diffrn_reflns_theta_full 25.00
_diffrn_reflns_theta_max 25.00
_diffrn_reflns_theta_min 4.10
_exptl_absorpt_coefficient_mu 11.877
_exptl_absorpt_correction_T_max 0.20797
_exptl_absorpt_correction_T_min 0.15111
_exptl_absorpt_correction_type multi-scan
_exptl_absorpt_process_details 'Xprep in Shelxtl v. 5.1 (Bruker AXS, 1998)'
_exptl_crystal_colour yellow
_exptl_crystal_density_diffrn 2.528
_exptl_crystal_density_method 'not measured'
_exptl_crystal_description needle
_exptl_crystal_F_000 452
_exptl_crystal_size_max 0.20
_exptl_crystal_size_mid 0.10
_exptl_crystal_size_min 0.10
_refine_diff_density_max 0.586
_refine_diff_density_min -1.022
_refine_diff_density_rms 0.162
_refine_ls_extinction_method none
_refine_ls_goodness_of_fit_ref 1.240
_refine_ls_hydrogen_treatment constr
_refine_ls_matrix_type full
_refine_ls_number_parameters 71
_refine_ls_number_reflns 1110
_refine_ls_number_restraints 0
_refine_ls_restrained_S_all 1.240
_refine_ls_R_factor_all 0.0293
_refine_ls_R_factor_gt 0.0262
_refine_ls_shift/su_max 0.000
_refine_ls_shift/su_mean 0.000
_refine_ls_structure_factor_coef Fsqd
_refine_ls_weighting_details 'calc w=1/[\s^2^(Fo^2^)+(0.0212P)^2^+3.9081P] where P=(Fo^2^+2Fc^2^)/3'
_refine_ls_weighting_scheme calc
_refine_ls_wR_factor_gt 0.0657
_refine_ls_wR_factor_ref 0.0670
_reflns_number_gt 1008
_reflns_number_total 1110
_reflns_threshold_expression >2sigma(I)
_cod_data_source_file b108327a.txt
_cod_data_source_block structure_2
_cod_depositor_comments
;
The following automatic conversions were performed:
'_atom_site_symetry_multiplicity' tag replaced with
'_atom_site_symmetry_multiplicity'.

Automatic conversion script
Id: cif_correct_tags 1440 2010-10-19 06:21:57Z saulius 

The following automatic conversions were performed:
'_symmetry_cell_setting' value 'Monoclinic' changed to 'monoclinic'
according to '/home/saulius/struct/CIF-dictionaries/cif_core.dic'
dictionary named 'cif_core.dic' version 2.4.1 from 2010-06-29.

Automatic conversion script
Id: cif_fix_enum 1527 2010-12-29 10:47:43Z saulius 
;
_cod_original_sg_symbol_H-M 'P 21/n'
_cod_database_code 7011164

loop_
_symmetry_equiv_pos_as_xyz
'x, y, z'
'-x+1/2, y+1/2, -z+1/2'
'-x, -y, -z'
'x-1/2, -y-1/2, z-1/2'

loop_
_atom_site_label
_atom_site_type_symbol
_atom_site_fract_x
_atom_site_fract_y
_atom_site_fract_z
_atom_site_U_iso_or_equiv
_atom_site_adp_type
_atom_site_occupancy
_atom_site_symmetry_multiplicity
_atom_site_calc_flag
_atom_site_refinement_flags
_atom_site_disorder_assembly
_atom_site_disorder_group
Pt1 Pt 0.0000 0.0000 0.0000 0.01817(15) Uani 1 2 d S . .
Cl1 Cl -0.2629(3) 0.18837(19) -0.06508(14) 0.0252(4) Uani 1 1 d . . .
Cl2 Cl 0.2443(3) 0.17437(19) 0.10540(14) 0.0268(4) Uani 1 1 d . . .
N1 N 0.1615(10) 0.0415(6) -0.1254(5) 0.0236(12) Uani 1 1 d . . .
H1 H 0.3068 0.0609 -0.0944 0.028 Uiso 1 1 calc R . .
C1 C 0.1428(19) 0.0506(10) -0.2223(7) 0.049(3) Uani 1 1 d . . .
O1 O -0.0940(14) -0.0003(8) -0.2829(7) 0.066(2) Uani 1 1 d . . .
C2 C 0.2723(12) 0.0945(8) -0.3063(5) 0.0247(15) Uani 1 1 d . . .
H2A H 0.4263 0.1319 -0.2681 0.030 Uiso 1 1 calc R . .
H2B H 0.1899 0.1765 -0.3526 0.030 Uiso 1 1 calc R . .
C3 C 0.3015(17) -0.0346(9) -0.3812(7) 0.042(2) Uani 1 1 d . . .
H3A H 0.3890 -0.1143 -0.3360 0.064 Uiso 1 1 calc R . .
H3B H 0.3853 -0.0010 -0.4376 0.064 Uiso 1 1 calc R . .
H3C H 0.1493 -0.0724 -0.4187 0.064 Uiso 1 1 calc R . .
H2 H -0.1500 -0.0601 -0.2393 0.050 Uiso 1 1 d . . .

loop_
_atom_site_aniso_label
_atom_site_aniso_U_11
_atom_site_aniso_U_22
_atom_site_aniso_U_33
_atom_site_aniso_U_23
_atom_site_aniso_U_13
_atom_site_aniso_U_12
Pt1 0.0203(2) 0.0193(2) 0.0174(2) -0.00144(14) 0.00943(14) -0.00312(14)
Cl1 0.0244(9) 0.0236(8) 0.0284(8) 0.0015(7) 0.0078(6) 0.0025(6)
Cl2 0.0267(9) 0.0294(9) 0.0261(8) -0.0059(7) 0.0094(6) -0.0108(7)
N1 0.025(3) 0.020(3) 0.028(3) -0.001(2) 0.012(2) -0.004(2)
C1 0.092(8) 0.029(4) 0.037(5) 0.010(4) 0.035(5) 0.030(5)
O1 0.058(5) 0.080(6) 0.060(5) 0.003(4) 0.011(4) -0.013(4)
C2 0.024(4) 0.029(4) 0.021(3) 0.002(3) 0.004(3) 0.001(3)
C3 0.067(6) 0.036(5) 0.032(4) 0.002(4) 0.030(4) 0.003(4)

loop_
_atom_type_symbol
_atom_type_description
_atom_type_scat_dispersion_real
_atom_type_scat_dispersion_imag
_atom_type_scat_source
C C 0.0033 0.0016 'International Tables Vol C Tables 4.2.6.8 and 6.1.1.4'
H H 0.0000 0.0000 'International Tables Vol C Tables 4.2.6.8 and 6.1.1.4'
N N 0.0061 0.0033 'International Tables Vol C Tables 4.2.6.8 and 6.1.1.4'
O O 0.0106 0.0060 'International Tables Vol C Tables 4.2.6.8 and 6.1.1.4'
Cl Cl 0.1484 0.1585 'International Tables Vol C Tables 4.2.6.8 and 6.1.1.4'
Pt Pt -1.7033 8.3905 'International Tables Vol C Tables 4.2.6.8 and 6.1.1.4'

loop_
_geom_angle_atom_site_label_1
_geom_angle_atom_site_label_2
_geom_angle_atom_site_label_3
_geom_angle
_geom_angle_site_symmetry_1
_geom_angle_site_symmetry_3
_geom_angle_publ_flag
N1 Pt1 N1 180.0 . 3 ?
N1 Pt1 Cl1 89.98(17) . . ?
N1 Pt1 Cl1 90.02(17) 3 . ?
N1 Pt1 Cl1 90.02(17) . 3 ?
N1 Pt1 Cl1 89.98(17) 3 3 ?
Cl1 Pt1 Cl1 180.0 . 3 ?
N1 Pt1 Cl2 87.44(17) . . ?
N1 Pt1 Cl2 92.56(17) 3 . ?
Cl1 Pt1 Cl2 89.58(6) . . ?
Cl1 Pt1 Cl2 90.42(6) 3 . ?
N1 Pt1 Cl2 92.56(17) . 3 ?
N1 Pt1 Cl2 87.44(17) 3 3 ?
Cl1 Pt1 Cl2 90.42(6) . 3 ?
Cl1 Pt1 Cl2 89.58(6) 3 3 ?
Cl2 Pt1 Cl2 180.0 . 3 ?
C1 N1 Pt1 146.0(7) . . ?
C1 N1 H1 107.0 . . ?
Pt1 N1 H1 107.0 . . ?
N1 C1 C2 141.4(11) . . ?
N1 C1 O1 110.5(8) . . ?
C2 C1 O1 108.1(7) . . ?
C1 O1 H2 108.8 . . ?
C1 C2 C3 111.5(7) . . ?
C1 C2 H2A 109.3 . . ?
C3 C2 H2A 109.3 . . ?
C1 C2 H2B 109.3 . . ?
C3 C2 H2B 109.3 . . ?
H2A C2 H2B 108.0 . . ?
C2 C3 H3A 109.5 . . ?
C2 C3 H3B 109.5 . . ?
H3A C3 H3B 109.5 . . ?
C2 C3 H3C 109.5 . . ?
H3A C3 H3C 109.5 . . ?
H3B C3 H3C 109.5 . . ?

loop_
_geom_bond_atom_site_label_1
_geom_bond_atom_site_label_2
_geom_bond_distance
_geom_bond_site_symmetry_2
_geom_bond_publ_flag
Pt1 N1 2.011(6) . ?
Pt1 N1 2.011(6) 3 ?
Pt1 Cl1 2.3192(16) . ?
Pt1 Cl1 2.3192(16) 3 ?
Pt1 Cl2 2.3229(16) . ?
Pt1 Cl2 2.3229(16) 3 ?
N1 C1 1.169(10) . ?
N1 H1 0.8800 . ?
C1 C2 1.464(11) . ?
C1 O1 1.510(14) . ?
O1 H2 0.8712 . ?
C2 C3 1.509(10) . ?
C2 H2A 0.9900 . ?
C2 H2B 0.9900 . ?
C3 H3A 0.9800 . ?
C3 H3B 0.9800 . ?
C3 H3C 0.9800 . ?

loop_
_geom_hbond_atom_site_label_D
_geom_hbond_atom_site_label_H
_geom_hbond_atom_site_label_A
_geom_hbond_distance_DH
_geom_hbond_distance_HA
_geom_hbond_distance_DA
_geom_hbond_angle_DHA
_geom_hbond_site_symmetry_A
O1 H2 Cl2 0.87 2.11 2.963(8) 167.3 3
N1 H1 Cl1 0.88 2.75 3.584(6) 158.9 1_655
C2 H2A Cl1 0.99 2.80 3.673(7) 147.4 1_655
C3 H3C O1 0.98 2.51 2.875(12) 101.9 .

loop_
_geom_torsion_atom_site_label_1
_geom_torsion_atom_site_label_2
_geom_torsion_atom_site_label_3
_geom_torsion_atom_site_label_4
_geom_torsion
_geom_torsion_site_symmetry_1
_geom_torsion_site_symmetry_2
_geom_torsion_site_symmetry_3
_geom_torsion_site_symmetry_4
_geom_torsion_publ_flag
N1 Pt1 N1 C1 -105(100) 3 . . . ?
Cl1 Pt1 N1 C1 -56.6(10) . . . . ?
Cl1 Pt1 N1 C1 123.4(10) 3 . . . ?
Cl2 Pt1 N1 C1 -146.2(10) . . . . ?
Cl2 Pt1 N1 C1 33.8(10) 3 . . . ?
Pt1 N1 C1 C2 173.1(7) . . . . ?
Pt1 N1 C1 O1 -7.2(14) . . . . ?
N1 C1 C2 C3 118.5(12) . . . . ?
O1 C1 C2 C3 -61.2(9) . . . . ?
